data_2021399
loop_
_publ_author_name
'Dutkiewicz, Grzegorz'
'Dutkiewicz, Edward'
'Kubicki, Maciej'

_publ_section_title
;
 Cocrystals of pyrazine and benzene polycarboxylic acids
;
_journal_issue 11
_journal_name_full 'Acta Crystallographica Section C'
_journal_page_first 1420
_journal_page_last 1426
_journal_paper_doi 10.1107/S2053229618013669
_journal_volume 74
_journal_year 2018
_chemical_formula_iupac 'C4 H4 N2, 2C9 H6 O6, 2H2 O'
_chemical_formula_moiety 'C4 H4 N2, 2(C9 H6 O6), 2(H2 O)'
_chemical_formula_sum 'C22 H20 N2 O14'
_chemical_formula_weight 536.40
_chemical_name_common
;
Pyrazine--hemimellitic acid--water (1/2/2)
;
_chemical_name_systematic
;
Pyrazine--benzene-1,2,3-tricarboxylic acid--water (1/2/2)
;
_space_group_crystal_system triclinic
_space_group_IT_number 2
_space_group_name_Hall '-P 1'
_space_group_name_H-M_alt 'P -1'
_symmetry_space_group_name_Hall '-P 1'
_symmetry_space_group_name_H-M 'P -1'
_atom_sites_solution_hydrogens difmap
_audit_creation_method SHELXL-2014/7
_cell_angle_alpha 73.100(12)
_cell_angle_beta 75.565(11)
_cell_angle_gamma 73.001(11)
_cell_formula_units_Z 1
_cell_length_a 6.6537(8)
_cell_length_b 8.3316(11)
_cell_length_c 11.5433(15)
_cell_measurement_reflns_used 1276
_cell_measurement_temperature 295(2)
_cell_measurement_theta_max 26.3940
_cell_measurement_theta_min 4.2860
_cell_volume 576.01(14)
_computing_cell_refinement
;
CrysAlis PRO (Rigaku OD, 2015)
;
_computing_data_collection
;
CrysAlis PRO (Rigaku OD, 2015)
;
_computing_data_reduction
;
CrysAlis PRO (Rigaku OD, 2015)
;
_computing_molecular_graphics
;
Mercury (Macrae <i>et al.</i>,  2008)
;
_computing_publication_material
;
SHELXL2014 (Sheldrick, 2015b)
;
_computing_structure_refinement
;
SHELXL2014 (Sheldrick, 2015b)
;
_computing_structure_solution
;
SHELXT (Sheldrick, 2015a)
;
_diffrn_ambient_temperature 295(2)
_diffrn_detector 'CCD plate'
_diffrn_detector_area_resol_mean 16.2413
_diffrn_detector_type Eos
_diffrn_measured_fraction_theta_full 0.994
_diffrn_measured_fraction_theta_max 0.916
_diffrn_measurement_device 'four-circle diffractometer'
_diffrn_measurement_device_type 'Rigaku Xcalibur Eos'
_diffrn_measurement_method '\w scans'
_diffrn_radiation_monochromator graphite
_diffrn_radiation_probe x-ray
_diffrn_radiation_type 'Mo K\a'
_diffrn_radiation_wavelength 0.71073
_diffrn_reflns_av_R_equivalents 0.0172
_diffrn_reflns_av_unetI/netI 0.0311
_diffrn_reflns_Laue_measured_fraction_full 0.994
_diffrn_reflns_Laue_measured_fraction_max 0.916
_diffrn_reflns_limit_h_max 8
_diffrn_reflns_limit_h_min -8
_diffrn_reflns_limit_k_max 10
_diffrn_reflns_limit_k_min -10
_diffrn_reflns_limit_l_max 14
_diffrn_reflns_limit_l_min -13
_diffrn_reflns_number 3622
_diffrn_reflns_point_group_measured_fraction_full 0.994
_diffrn_reflns_point_group_measured_fraction_max 0.916
_diffrn_reflns_theta_full 25.000
_diffrn_reflns_theta_max 26.456
_diffrn_reflns_theta_min 3.452
_diffrn_source 'fine-focus sealed X-ray tube'
_diffrn_source_type 'Enhance (Mo) X-ray Source'
_exptl_absorpt_coefficient_mu 0.132
_exptl_absorpt_correction_T_max 1.00000
_exptl_absorpt_correction_T_min 0.90527
_exptl_absorpt_correction_type multi-scan
_exptl_absorpt_process_details
;
(CrysAlis PRO; Rigaku OD, 2015)
;
_exptl_crystal_colour colourless
_exptl_crystal_density_diffrn 1.546
_exptl_crystal_description block
_exptl_crystal_F_000 278
_exptl_crystal_size_max 0.3
_exptl_crystal_size_mid 0.3
_exptl_crystal_size_min 0.2
_refine_diff_density_max 0.383
_refine_diff_density_min -0.209
_refine_diff_density_rms 0.061
_refine_ls_extinction_coef 0.080(15)
_refine_ls_extinction_expression Fc^*^=kFc[1+0.001xFc^2^\l^3^/sin(2\q)]^-1/4^
_refine_ls_extinction_method
;
SHELXL2014 (Sheldrick, 2015b)
;
_refine_ls_goodness_of_fit_ref 1.036
_refine_ls_hydrogen_treatment refall
_refine_ls_matrix_type full
_refine_ls_number_parameters 213
_refine_ls_number_reflns 2179
_refine_ls_number_restraints 0
_refine_ls_restrained_S_all 1.036
_refine_ls_R_factor_all 0.0642
_refine_ls_R_factor_gt 0.0526
_refine_ls_shift/su_max 0.000
_refine_ls_shift/su_mean 0.000
_refine_ls_structure_factor_coef Fsqd
_refine_ls_weighting_details 'w=1/[\s^2^(Fo^2^)+(0.0997P)^2^+0.0693P] where P=(Fo^2^+2Fc^2^)/3'
_refine_ls_weighting_scheme calc
_refine_ls_wR_factor_gt 0.1448
_refine_ls_wR_factor_ref 0.1601
_reflns_Friedel_coverage 0.000
_reflns_number_gt 1736
_reflns_number_total 2179
_reflns_threshold_expression 'I > 2\s(I)'
_cod_data_source_file yp3167sup1.cif
_cod_data_source_block 2a
_cod_database_code 2021399
_shelx_shelxl_version_number 2014/7
_shelx_space_group_comment
;
The symmetry employed for this shelxl refinement is uniquely defined
by the following loop, which should always be used as a source of
symmetry information in preference to the above space-group names.
They are only intended as comments.
;
_exptl_absorpt_special_details
;
CrysAlisPro 1.171.38.43 (Rigaku Oxford Diffraction, 2015)
Empirical absorption correction using spherical harmonics,
 implemented in SCALE3 ABSPACK scaling algorithm.
;

loop_
_space_group_symop_operation_xyz
'x, y, z'
'-x, -y, -z'

loop_
_atom_site_label
_atom_site_type_symbol
_atom_site_fract_x
_atom_site_fract_y
_atom_site_fract_z
_atom_site_U_iso_or_equiv
_atom_site_adp_type
_atom_site_occupancy
_atom_site_site_symmetry_order
_atom_site_calc_flag
C1A C 0.8047(3) 0.6697(3) 0.22031(18) 0.0340(5) Uani 1 1 d
C2A C 0.7430(3) 0.7000(2) 0.33845(17) 0.0308(5) Uani 1 1 d
C3A C 0.7530(3) 0.5595(2) 0.44108(17) 0.0311(5) Uani 1 1 d
C4A C 0.8212(3) 0.3923(3) 0.4238(2) 0.0377(5) Uani 1 1 d
H4A H 0.828(4) 0.297(3) 0.489(2) 0.050(7) Uiso 1 1 d
C5A C 0.8848(4) 0.3629(3) 0.3068(2) 0.0433(5) Uani 1 1 d
H5A H 0.938(4) 0.245(4) 0.292(2) 0.061(7) Uiso 1 1 d
C6A C 0.8769(3) 0.5005(3) 0.2059(2) 0.0389(5) Uani 1 1 d
H6A H 0.923(3) 0.485(3) 0.125(2) 0.041(6) Uiso 1 1 d
C7A C 0.7833(4) 0.8169(3) 0.11065(18) 0.0415(5) Uani 1 1 d
O71A O 0.8710(3) 0.7743(2) 0.00575(14) 0.0559(5) Uani 1 1 d
H71A H 0.838(6) 0.862(5) -0.052(3) 0.094(12) Uiso 1 1 d
O72A O 0.6895(4) 0.9610(2) 0.11759(16) 0.0915(9) Uani 1 1 d
C8A C 0.6790(3) 0.8824(2) 0.35543(17) 0.0353(5) Uani 1 1 d
O81A O 0.4703(2) 0.94641(19) 0.37352(14) 0.0451(4) Uani 1 1 d
H81A H 0.441(4) 1.049(4) 0.384(2) 0.054(7) Uiso 1 1 d
O82A O 0.8079(3) 0.95864(19) 0.35354(16) 0.0533(5) Uani 1 1 d
C9A C 0.6933(3) 0.5865(2) 0.56852(18) 0.0337(5) Uani 1 1 d
O91A O 0.7045(3) 0.44251(19) 0.65358(13) 0.0458(5) Uani 1 1 d
H91A H 0.658(5) 0.470(4) 0.734(3) 0.094(11) Uiso 1 1 d
O92A O 0.6407(3) 0.72808(18) 0.59098(13) 0.0460(5) Uani 1 1 d
N1B N 0.5795(3) 0.4852(2) 0.88038(15) 0.0442(5) Uani 1 1 d
C2B C 0.4811(4) 0.6368(3) 0.9069(2) 0.0484(6) Uani 1 1 d
H2B H 0.469(4) 0.732(4) 0.840(3) 0.065(8) Uiso 1 1 d
C3B C 0.4014(4) 0.6525(3) 1.0256(2) 0.0462(6) Uani 1 1 d
H3B H 0.340(4) 0.760(4) 1.045(2) 0.059(7) Uiso 1 1 d
O1W O 0.1942(4) 0.9683(2) 0.18795(16) 0.0569(5) Uani 1 1 d
H1W1 H 0.083(6) 0.948(4) 0.247(3) 0.085(11) Uiso 1 1 d
H1W2 H 0.312(7) 0.949(5) 0.215(4) 0.116(15) Uiso 1 1 d

loop_
_atom_site_aniso_label
_atom_site_aniso_U_11
_atom_site_aniso_U_22
_atom_site_aniso_U_33
_atom_site_aniso_U_23
_atom_site_aniso_U_13
_atom_site_aniso_U_12
C1A 0.0367(10) 0.0326(10) 0.0301(10) -0.0089(8) -0.0024(8) -0.0060(8)
C2A 0.0330(10) 0.0269(10) 0.0315(10) -0.0088(8) -0.0027(8) -0.0062(7)
C3A 0.0322(9) 0.0293(10) 0.0306(10) -0.0075(8) -0.0032(8) -0.0070(7)
C4A 0.0466(12) 0.0252(10) 0.0360(11) -0.0036(8) -0.0042(9) -0.0065(8)
C5A 0.0564(13) 0.0274(10) 0.0438(12) -0.0140(9) -0.0032(10) -0.0060(9)
C6A 0.0481(12) 0.0345(11) 0.0330(11) -0.0136(9) -0.0015(9) -0.0073(9)
C7A 0.0529(13) 0.0354(11) 0.0308(11) -0.0079(8) -0.0019(9) -0.0070(9)
O71A 0.0809(13) 0.0454(10) 0.0284(9) -0.0089(7) 0.0012(8) -0.0044(8)
O72A 0.164(2) 0.0379(10) 0.0353(10) -0.0045(8) -0.0033(11) 0.0157(11)
C8A 0.0481(12) 0.0287(10) 0.0245(10) -0.0047(7) -0.0013(8) -0.0081(9)
O81A 0.0509(9) 0.0315(8) 0.0493(9) -0.0167(7) -0.0117(7) 0.0051(7)
O82A 0.0607(10) 0.0392(9) 0.0614(11) -0.0204(8) 0.0086(8) -0.0221(8)
C9A 0.0339(10) 0.0321(10) 0.0319(10) -0.0074(8) -0.0041(8) -0.0049(8)
O91A 0.0681(11) 0.0343(8) 0.0284(8) -0.0046(6) -0.0047(7) -0.0087(7)
O92A 0.0641(10) 0.0325(8) 0.0368(8) -0.0132(6) -0.0065(7) -0.0013(7)
N1B 0.0566(12) 0.0425(10) 0.0298(9) -0.0082(8) -0.0053(8) -0.0084(9)
C2B 0.0696(16) 0.0360(12) 0.0327(12) -0.0010(9) -0.0087(11) -0.0095(11)
C3B 0.0617(14) 0.0362(12) 0.0356(12) -0.0077(9) -0.0080(10) -0.0055(10)
O1W 0.0590(12) 0.0608(12) 0.0392(10) -0.0038(8) -0.0031(9) -0.0093(9)

loop_
_atom_type_symbol
_atom_type_description
_atom_type_scat_dispersion_real
_atom_type_scat_dispersion_imag
_atom_type_scat_source
C C 0.0033 0.0016 'International Tables Vol C Tables 4.2.6.8 and 6.1.1.4'
H H 0.0000 0.0000 'International Tables Vol C Tables 4.2.6.8 and 6.1.1.4'
N N 0.0061 0.0033 'International Tables Vol C Tables 4.2.6.8 and 6.1.1.4'
O O 0.0106 0.0060 'International Tables Vol C Tables 4.2.6.8 and 6.1.1.4'

loop_
_geom_angle_atom_site_label_1
_geom_angle_atom_site_label_2
_geom_angle_atom_site_label_3
_geom_angle
_geom_angle_site_symmetry_1
_geom_angle_site_symmetry_3
C6A C1A C2A 119.69(18) . .
C6A C1A C7A 120.14(18) . .
C2A C1A C7A 120.10(17) . .
C1A C2A C3A 119.42(17) . .
C1A C2A C8A 120.25(17) . .
C3A C2A C8A 120.22(17) . .
C4A C3A C2A 119.56(18) . .
C4A C3A C9A 119.45(18) . .
C2A C3A C9A 120.99(17) . .
C5A C4A C3A 120.84(19) . .
C5A C4A H4A 117.3(15) . .
C3A C4A H4A 121.8(15) . .
C6A C5A C4A 119.74(19) . .
C6A C5A H5A 118.1(15) . .
C4A C5A H5A 122.2(15) . .
C5A C6A C1A 120.72(19) . .
C5A C6A H6A 121.6(14) . .
C1A C6A H6A 117.7(14) . .
O72A C7A O71A 122.9(2) . .
O72A C7A C1A 122.92(19) . .
O71A C7A C1A 114.19(18) . .
C7A O71A H71A 108(2) . .
O82A C8A O81A 124.30(19) . .
O82A C8A C2A 122.28(19) . .
O81A C8A C2A 113.41(18) . .
C8A O81A H81A 110.2(17) . .
O92A C9A O91A 123.40(18) . .
O92A C9A C3A 123.34(18) . .
O91A C9A C3A 113.26(17) . .
C9A O91A H91A 109(2) . .
C2B N1B C3B 117.16(19) . 2_667
N1B C2B C3B 122.0(2) . .
N1B C2B H2B 116.1(17) . .
C3B C2B H2B 122.0(17) . .
N1B C3B C2B 120.9(2) 2_667 .
N1B C3B H3B 117.1(17) 2_667 .
C2B C3B H3B 121.9(17) . .
H1W1 O1W H1W2 114(3) . .

loop_
_geom_bond_atom_site_label_1
_geom_bond_atom_site_label_2
_geom_bond_distance
_geom_bond_site_symmetry_2
C1A C6A 1.395(3) .
C1A C2A 1.397(3) .
C1A C7A 1.487(3) .
C2A C3A 1.402(3) .
C2A C8A 1.510(3) .
C3A C4A 1.390(3) .
C3A C9A 1.491(3) .
C4A C5A 1.382(3) .
C4A H4A 0.92(3) .
C5A C6A 1.375(3) .
C5A H5A 0.99(3) .
C6A H6A 0.94(2) .
C7A O72A 1.196(3) .
C7A O71A 1.307(2) .
O71A H71A 0.85(4) .
C8A O82A 1.201(3) .
C8A O81A 1.320(3) .
O81A H81A 0.86(3) .
C9A O92A 1.213(2) .
C9A O91A 1.307(2) .
O91A H91A 0.97(4) .
N1B C2B 1.326(3) .
N1B C3B 1.330(3) 2_667
C2B C3B 1.371(3) .
C2B H2B 0.94(3) .
C3B N1B 1.330(3) 2_667
C3B H3B 0.93(3) .
O1W H1W1 0.89(4) .
O1W H1W2 0.87(4) .

_cod_database_fobs_code 2021399
